data_7107050
loop_
_publ_author_name
'Hassanatu B. Mansaray'
'Alexander D.R. Rowe'
'Nicholas Phillips'
'Jochen Niemeyer'
'Michael Kelly'
'David A. Addy'
'Joshua I. Bates'
'Simon Aldridge'

_publ_section_related_literature
;
?
;
_publ_section_title
;
 Modelling fundamental arene-borane contacts: spontaneous formation of a
 dibromoborenium cation driven by interaction between a borane Lewis acid
 and an arene p system
;
_journal_name_full Chem.Commun.
_journal_page_first 12295
_journal_paper_doi 10.1039/c1cc15259a
_journal_volume 47
_journal_year 2011
_chemical_formula_moiety 'C23 H25 Cl3 Ga N'
_chemical_formula_sum 'C23 H25 Cl3 Ga N'
_chemical_formula_weight 491.54
_space_group_IT_number 14
_symmetry_cell_setting monoclinic
_symmetry_space_group_name_Hall '-P 2ybc'
_symmetry_space_group_name_H-M 'P 1 21/c 1'
_atom_sites_solution_hydrogens geom
_atom_sites_solution_primary direct
_audit_creation_date 10-02-01
_audit_creation_method CRYSTALS_ver_12.86
_cell_angle_alpha 90
_cell_angle_beta 106.6726(8)
_cell_angle_gamma 90
_cell_formula_units_Z 4
_cell_length_a 9.3105(2)
_cell_length_b 16.5276(3)
_cell_length_c 15.7099(3)
_cell_measurement_reflns_used 5022
_cell_measurement_temperature 150
_cell_measurement_theta_max 27
_cell_measurement_theta_min 5
_cell_volume 2315.81(8)
_computing_cell_refinement 'DENZO/SCALEPACK (Otwinowski & Minor, 1997)'
_computing_data_collection 'COLLECT (Nonius, 1997-2001).'
_computing_data_reduction 'DENZO/SCALEPACK (Otwinowski & Minor, 1997)'
_computing_molecular_graphics 'CAMERON (Watkin et al., 1996)'
_computing_publication_material 'CRYSTALS (Betteridge et al., 2003)'
_computing_structure_refinement 'CRYSTALS (Betteridge et al., 2003)'
_computing_structure_solution 'SIR92 (Altomare et al., 1994)'
_diffrn_ambient_temperature 150
_diffrn_measured_fraction_theta_full 0.992
_diffrn_measured_fraction_theta_max 0.990
_diffrn_measurement_device 'Nonius KappaCCD'
_diffrn_measurement_device_type Area
_diffrn_measurement_method \w
_diffrn_radiation_monochromator graphite
_diffrn_radiation_type 'Mo K\a'
_diffrn_radiation_wavelength 0.71073
_diffrn_reflns_av_R_equivalents 0.022
_diffrn_reflns_limit_h_max 12
_diffrn_reflns_limit_h_min -12
_diffrn_reflns_limit_k_max 21
_diffrn_reflns_limit_k_min -19
_diffrn_reflns_limit_l_max 20
_diffrn_reflns_limit_l_min -20
_diffrn_reflns_number 9727
_diffrn_reflns_theta_full 26.101
_diffrn_reflns_theta_max 27.474
_diffrn_reflns_theta_min 5.117
_diffrn_standards_number 0
_exptl_absorpt_coefficient_mu 1.543
_exptl_absorpt_correction_T_max 0.57
_exptl_absorpt_correction_T_min 0.51
_exptl_absorpt_correction_type multi-scan
_exptl_absorpt_process_details 'DENZO/SCALEPACK (Otwinowski & Minor, 1997)'
_exptl_crystal_colour colourless
_exptl_crystal_density_diffrn 1.410
_exptl_crystal_density_method 'not measured'
_exptl_crystal_description block
_exptl_crystal_F_000 1008
_exptl_crystal_size_max 0.51
_exptl_crystal_size_mid 0.44
_exptl_crystal_size_min 0.36
_refine_diff_density_max 0.61
_refine_diff_density_min -0.74
_refine_ls_extinction_method None
_refine_ls_goodness_of_fit_ref 0.9786
_refine_ls_hydrogen_treatment constr
_refine_ls_matrix_type full
_refine_ls_number_parameters 253
_refine_ls_number_reflns 5262
_refine_ls_number_restraints 0
_refine_ls_R_factor_all 0.0550
_refine_ls_R_factor_gt 0.0356
_refine_ls_shift/su_max 0.000607
_refine_ls_structure_factor_coef Fsqd
_refine_ls_weighting_details
;
Method= Modified Sheldrick
w=1/[\s^2^(F^2^) + ( 0.03P)^2^ + 2.49P]
,where P=(max(Fo^2^,0) + 2Fc^2^)/3
;
_refine_ls_weighting_scheme calc
_refine_ls_wR_factor_all 0.0824
_refine_ls_wR_factor_gt 0.0750
_refine_ls_wR_factor_ref 0.0824
_reflns_limit_h_max 11
_reflns_limit_h_min -12
_reflns_limit_k_max 21
_reflns_limit_k_min 0
_reflns_limit_l_max 20
_reflns_limit_l_min 0
_reflns_number_gt 4042
_reflns_number_total 5262
_reflns_threshold_expression I>2.0\s(I)
_oxford_diffrn_Wilson_B_factor 2.51
_oxford_diffrn_Wilson_scale 7.75
_oxford_refine_ls_r_factor_ref 0.0550
_oxford_refine_ls_scale 0.3910(4)
_oxford_reflns_number_all 5262
_oxford_reflns_threshold_expression_ref I>-3.0\s(I)
_oxford_structure_analysis_title '2010100 003HMCT10'
_cod_data_source_file c1cc15259a.txt
_cod_data_source_block LpyGaCl3
_cod_depositor_comments
;

2018-03-04
Z value and formula fixed to values more according to usual
chemical conventions.                 miguel
;
_cod_original_formula_sum 'C92 H100 Cl12 Ga4 N4'
_cod_original_formula_weight 1966.15
_cod_original_formula_moiety 'C92 H100 Cl12 Ga4 N4'
_cod_original_formula_units_Z 1
_cod_original_sg_symbol_H-M 'P 1 21/c 1 '
_cod_database_code 7107050

loop_
_symmetry_equiv_pos_as_xyz
x,y,z
-x,-y,-z
-x,y+1/2,-z+1/2
x,-y+1/2,z+1/2

loop_
_atom_site_label
_atom_site_type_symbol
_atom_site_fract_x
_atom_site_fract_y
_atom_site_fract_z
_atom_site_U_iso_or_equiv
_atom_site_occupancy
_atom_site_adp_type
_atom_site_refinement_flags_posn
Ga1 Ga 0.42588(3) 0.291212(14) 0.706305(17) 0.0273 1.0000 Uani .
Cl2 Cl 0.52700(8) 0.24245(4) 0.83768(5) 0.0462 1.0000 Uani .
Cl3 Cl 0.24787(8) 0.20674(4) 0.65270(6) 0.0674 1.0000 Uani .
Cl4 Cl 0.59051(8) 0.29078(5) 0.63442(5) 0.0546 1.0000 Uani .
N5 N 0.35605(19) 0.40880(11) 0.70010(11) 0.0232 1.0000 Uani .
C6 C 0.4239(2) 0.46272(13) 0.76542(14) 0.0262 1.0000 Uani .
C7 C 0.5407(2) 0.43706(13) 0.84775(14) 0.0265 1.0000 Uani .
C8 C 0.6923(3) 0.44840(14) 0.85302(16) 0.0302 1.0000 Uani .
C9 C 0.7408(3) 0.47892(17) 0.77567(18) 0.0432 1.0000 Uani .
C10 C 0.7987(3) 0.43093(16) 0.93386(17) 0.0378 1.0000 Uani .
C11 C 0.7583(3) 0.40418(15) 1.00704(16) 0.0376 1.0000 Uani .
C12 C 0.6074(3) 0.39444(15) 0.99976(16) 0.0354 1.0000 Uani .
C13 C 0.4967(3) 0.41110(14) 0.92106(15) 0.0304 1.0000 Uani .
C14 C 0.3343(3) 0.39784(17) 0.91643(18) 0.0394 1.0000 Uani .
C15 C 0.8757(3) 0.3863(2) 1.09405(19) 0.0561 1.0000 Uani .
C16 C 0.3851(3) 0.54374(14) 0.75836(16) 0.0368 1.0000 Uani .
C17 C 0.2739(3) 0.57185(15) 0.68615(17) 0.0418 1.0000 Uani .
C18 C 0.2050(3) 0.51714(15) 0.62124(17) 0.0379 1.0000 Uani .
C19 C 0.2478(2) 0.43698(13) 0.62705(14) 0.0264 1.0000 Uani .
C20 C 0.1746(2) 0.38249(13) 0.55141(14) 0.0248 1.0000 Uani .
C21 C 0.2351(3) 0.37496(15) 0.48005(15) 0.0305 1.0000 Uani .
C22 C 0.1615(3) 0.32589(16) 0.40916(16) 0.0342 1.0000 Uani .
C23 C 0.0285(3) 0.28675(14) 0.40651(15) 0.0295 1.0000 Uani .
C24 C -0.0339(2) 0.29939(13) 0.47542(15) 0.0279 1.0000 Uani .
C25 C 0.0360(2) 0.34755(14) 0.54801(14) 0.0259 1.0000 Uani .
C26 C -0.0366(3) 0.36186(18) 0.62050(17) 0.0411 1.0000 Uani .
C27 C -0.0458(3) 0.23263(17) 0.32945(17) 0.0420 1.0000 Uani .
C28 C 0.3722(3) 0.42168(19) 0.47618(19) 0.0461 1.0000 Uani .
H91 H 0.8476 0.4750 0.7874 0.0663 1.0000 Uiso R
H93 H 0.7117 0.5346 0.7652 0.0669 1.0000 Uiso R
H92 H 0.6933 0.4495 0.7216 0.0662 1.0000 Uiso R
H101 H 0.9035 0.4380 0.9377 0.0419 1.0000 Uiso R
H121 H 0.5782 0.3757 1.0495 0.0416 1.0000 Uiso R
H141 H 0.3230 0.3968 0.9746 0.0624 1.0000 Uiso R
H142 H 0.2722 0.4413 0.8848 0.0616 1.0000 Uiso R
H143 H 0.2982 0.3485 0.8871 0.0624 1.0000 Uiso R
H151 H 0.8381 0.3461 1.1272 0.0771 1.0000 Uiso R
H152 H 0.8991 0.4350 1.1291 0.0770 1.0000 Uiso R
H153 H 0.9644 0.3664 1.0826 0.0767 1.0000 Uiso R
H161 H 0.4356 0.5796 0.8045 0.0413 1.0000 Uiso R
H171 H 0.2474 0.6273 0.6820 0.0455 1.0000 Uiso R
H181 H 0.1267 0.5349 0.5717 0.0426 1.0000 Uiso R
H221 H 0.2037 0.3188 0.3607 0.0413 1.0000 Uiso R
H241 H -0.1265 0.2758 0.4745 0.0327 1.0000 Uiso R
H262 H -0.1183 0.3251 0.6152 0.0652 1.0000 Uiso R
H261 H -0.0725 0.4175 0.6176 0.0656 1.0000 Uiso R
H263 H 0.0344 0.3531 0.6789 0.0655 1.0000 Uiso R
H272 H -0.1470 0.2229 0.3282 0.0613 1.0000 Uiso R
H271 H -0.0440 0.2583 0.2760 0.0620 1.0000 Uiso R
H273 H 0.0065 0.1820 0.3351 0.0606 1.0000 Uiso R
H282 H 0.4223 0.3950 0.4395 0.0720 1.0000 Uiso R
H281 H 0.3407 0.4740 0.4514 0.0720 1.0000 Uiso R
H283 H 0.4424 0.4282 0.5335 0.0724 1.0000 Uiso R

loop_
_atom_site_aniso_label
_atom_site_aniso_U_11
_atom_site_aniso_U_22
_atom_site_aniso_U_33
_atom_site_aniso_U_23
_atom_site_aniso_U_13
_atom_site_aniso_U_12
Ga1 0.02076(13) 0.02138(13) 0.03581(15) -0.00388(11) 0.00197(10) -0.00005(10)
Cl2 0.0563(4) 0.0314(3) 0.0434(4) -0.0001(3) 0.0024(3) 0.0100(3)
Cl3 0.0413(4) 0.0285(3) 0.1014(6) 0.0162(4) -0.0293(4) -0.0132(3)
Cl4 0.0452(4) 0.0622(5) 0.0642(5) -0.0086(4) 0.0282(3) 0.0097(3)
N5 0.0221(9) 0.0222(9) 0.0235(9) 0.0012(7) 0.0036(7) -0.0008(7)
C6 0.0253(11) 0.0237(11) 0.0256(11) -0.0013(9) 0.0009(9) -0.0026(9)
C7 0.0284(11) 0.0203(10) 0.0258(11) -0.0048(9) -0.0001(9) -0.0004(9)
C8 0.0294(12) 0.0239(11) 0.0337(13) -0.0066(10) 0.0035(10) -0.0017(9)
C9 0.0378(14) 0.0433(15) 0.0493(16) -0.0074(13) 0.0138(12) -0.0093(12)
C10 0.0261(12) 0.0347(13) 0.0445(15) -0.0135(12) -0.0028(10) 0.0023(10)
C11 0.0400(14) 0.0294(12) 0.0325(13) -0.0076(11) -0.0073(11) 0.0113(10)
C12 0.0476(15) 0.0277(12) 0.0260(12) 0.0011(10) 0.0027(10) 0.0074(11)
C13 0.0328(12) 0.0243(11) 0.0295(12) -0.0016(9) 0.0018(10) 0.0018(9)
C14 0.0387(14) 0.0381(14) 0.0429(15) 0.0006(12) 0.0139(12) -0.0012(11)
C15 0.0560(18) 0.0527(18) 0.0413(16) -0.0066(14) -0.0154(13) 0.0196(14)
C16 0.0446(14) 0.0230(11) 0.0334(13) -0.0046(10) -0.0038(11) 0.0002(10)
C17 0.0499(16) 0.0223(12) 0.0415(15) 0.0018(11) -0.0054(12) 0.0050(11)
C18 0.0417(14) 0.0289(12) 0.0319(13) 0.0042(11) -0.0073(11) 0.0020(11)
C19 0.0269(11) 0.0237(11) 0.0255(11) 0.0013(9) 0.0025(9) -0.0028(9)
C20 0.0252(11) 0.0236(11) 0.0211(11) 0.0022(9) -0.0005(8) -0.0008(8)
C21 0.0294(12) 0.0325(12) 0.0288(12) 0.0006(10) 0.0071(9) -0.0079(10)
C22 0.0375(13) 0.0387(14) 0.0271(12) -0.0021(11) 0.0106(10) -0.0017(11)
C23 0.0301(11) 0.0264(11) 0.0265(11) 0.0001(10) -0.0007(9) 0.0005(9)
C24 0.0215(10) 0.0252(11) 0.0319(12) 0.0051(10) -0.0005(9) -0.0024(9)
C25 0.0241(11) 0.0275(11) 0.0228(11) 0.0056(9) 0.0015(8) 0.0009(9)
C26 0.0377(14) 0.0540(17) 0.0338(14) 0.0001(12) 0.0138(11) -0.0036(12)
C27 0.0442(15) 0.0393(15) 0.0349(14) -0.0093(11) -0.0010(11) -0.0048(12)
C28 0.0411(15) 0.0571(18) 0.0423(15) -0.0004(13) 0.0154(12) -0.0202(13)

loop_
_atom_type_symbol
_atom_type_scat_dispersion_real
_atom_type_scat_dispersion_imag
_atom_type_scat_Cromer_Mann_a1
_atom_type_scat_Cromer_Mann_b1
_atom_type_scat_Cromer_Mann_a2
_atom_type_scat_Cromer_Mann_b2
_atom_type_scat_Cromer_Mann_a3
_atom_type_scat_Cromer_Mann_b3
_atom_type_scat_Cromer_Mann_a4
_atom_type_scat_Cromer_Mann_b4
_atom_type_scat_Cromer_Mann_c
_atom_type_scat_source
C 0.0033 0.0016 2.3100 20.8439 1.0200 10.2075 1.5886 0.5687 0.8650 51.6512 0.2156 'International Tables Vol C 4.2.6.8 and 6.1.1.4'
H 0.0000 0.0000 0.4930 10.5109 0.3229 26.1257 0.1402 3.1424 0.0408 57.7998 0.0030 'International Tables Vol C 4.2.6.8 and 6.1.1.4'
N 0.0061 0.0033 12.2126 0.0057 3.1322 9.8933 2.0125 28.9975 1.1663 0.5826 -11.5290 'International Tables Vol C 4.2.6.8 and 6.1.1.4'
Ga 0.2307 1.6083 15.2354 3.0669 6.7006 0.2412 4.3591 10.7805 2.9623 61.4135 1.7189 'International Tables Vol C 4.2.6.8 and 6.1.1.4'
Cl 0.1484 0.1585 11.4604 0.0104 7.1964 1.1662 6.2556 18.5194 1.6455 47.7784 -9.5574 'International Tables Vol C 4.2.6.8 and 6.1.1.4'

loop_
_geom_angle_atom_site_label_1
_geom_angle_atom_site_label_2
_geom_angle_atom_site_label_3
_geom_angle
_geom_angle_publ_flag
Cl2 Ga1 Cl3 101.99(3) yes
Cl2 Ga1 Cl4 108.62(3) yes
Cl3 Ga1 Cl4 112.25(4) yes
Cl2 Ga1 N5 116.45(5) yes
Cl3 Ga1 N5 113.63(5) yes
Cl4 Ga1 N5 104.08(5) yes
Ga1 N5 C6 120.75(14) yes
Ga1 N5 C19 120.65(14) yes
C6 N5 C19 118.42(18) yes
N5 C6 C7 121.97(19) yes
N5 C6 C16 121.1(2) yes
C7 C6 C16 116.94(19) yes
C6 C7 C8 118.9(2) yes
C6 C7 C13 119.3(2) yes
C8 C7 C13 121.4(2) yes
C7 C8 C9 121.9(2) yes
C7 C8 C10 117.7(2) yes
C9 C8 C10 120.4(2) yes
C8 C9 H91 111.0 no
C8 C9 H93 109.0 no
H91 C9 H93 108.8 no
C8 C9 H92 111.9 no
H91 C9 H92 108.8 no
H93 C9 H92 107.2 no
C8 C10 C11 122.1(2) yes
C8 C10 H101 118.1 no
C11 C10 H101 119.8 no
C10 C11 C12 118.7(2) yes
C10 C11 C15 121.0(3) yes
C12 C11 C15 120.3(3) yes
C11 C12 C13 121.7(2) yes
C11 C12 H121 119.5 no
C13 C12 H121 118.8 no
C7 C13 C12 118.4(2) yes
C7 C13 C14 122.1(2) yes
C12 C13 C14 119.4(2) yes
C13 C14 H141 110.0 no
C13 C14 H142 111.1 no
H141 C14 H142 107.1 no
C13 C14 H143 111.0 no
H141 C14 H143 109.3 no
H142 C14 H143 108.3 no
C11 C15 H151 109.9 no
C11 C15 H152 109.8 no
H151 C15 H152 108.9 no
C11 C15 H153 109.7 no
H151 C15 H153 109.3 no
H152 C15 H153 109.2 no
C6 C16 C17 120.6(2) yes
C6 C16 H161 118.8 no
C17 C16 H161 120.5 no
C16 C17 C18 117.9(2) yes
C16 C17 H171 120.1 no
C18 C17 H171 121.9 no
C17 C18 C19 121.2(2) yes
C17 C18 H181 119.3 no
C19 C18 H181 119.5 no
C18 C19 N5 120.7(2) yes
C18 C19 C20 118.06(19) yes
N5 C19 C20 121.28(19) yes
C19 C20 C21 119.7(2) yes
C19 C20 C25 119.0(2) yes
C21 C20 C25 120.8(2) yes
C20 C21 C22 118.4(2) yes
C20 C21 C28 121.8(2) yes
C22 C21 C28 119.7(2) yes
C21 C22 C23 121.8(2) yes
C21 C22 H221 119.2 no
C23 C22 H221 119.0 no
C22 C23 C24 118.5(2) yes
C22 C23 C27 120.1(2) yes
C24 C23 C27 121.4(2) yes
C23 C24 C25 121.7(2) yes
C23 C24 H241 120.9 no
C25 C24 H241 117.4 no
C20 C25 C24 118.5(2) yes
C20 C25 C26 121.1(2) yes
C24 C25 C26 120.4(2) yes
C25 C26 H262 110.7 no
C25 C26 H261 109.6 no
H262 C26 H261 110.0 no
C25 C26 H263 111.0 no
H262 C26 H263 107.1 no
H261 C26 H263 108.4 no
C23 C27 H272 109.9 no
C23 C27 H271 109.1 no
H272 C27 H271 109.1 no
C23 C27 H273 109.9 no
H272 C27 H273 109.1 no
H271 C27 H273 109.6 no
C21 C28 H282 110.9 no
C21 C28 H281 108.3 no
H282 C28 H281 108.6 no
C21 C28 H283 112.2 no
H282 C28 H283 107.7 no
H281 C28 H283 109.1 no

loop_
_geom_bond_atom_site_label_1
_geom_bond_atom_site_label_2
_geom_bond_distance
_geom_bond_publ_flag
Ga1 Cl2 2.1634(7) yes
Ga1 Cl3 2.1457(7) yes
Ga1 Cl4 2.1490(7) yes
Ga1 N5 2.0428(18) yes
N5 C6 1.369(3) yes
N5 C19 1.374(3) yes
C6 C7 1.493(3) yes
C6 C16 1.383(3) yes
C7 C8 1.403(3) yes
C7 C13 1.396(3) yes
C8 C9 1.500(4) yes
C8 C10 1.398(3) yes
C9 H91 0.961 no
C9 H93 0.960 no
C9 H92 0.968 no
C10 C11 1.381(4) yes
C10 H101 0.968 no
C11 C12 1.386(4) yes
C11 C15 1.514(3) yes
C12 C13 1.391(3) yes
C12 H121 0.949 no
C13 C14 1.509(3) yes
C14 H141 0.949 no
C14 H142 0.966 no
C14 H143 0.950 no
C15 H151 0.969 no
C15 H152 0.964 no
C15 H153 0.953 no
C16 C17 1.379(3) yes
C16 H161 0.950 no
C17 C18 1.376(3) yes
C17 H171 0.947 no
C18 C19 1.379(3) yes
C18 H181 0.947 no
C19 C20 1.491(3) yes
C20 C21 1.397(3) yes
C20 C25 1.400(3) yes
C21 C22 1.389(3) yes
C21 C28 1.508(3) yes
C22 C23 1.387(3) yes
C22 H221 0.959 no
C23 C24 1.383(3) yes
C23 C27 1.504(3) yes
C24 C25 1.390(3) yes
C24 H241 0.942 no
C25 C26 1.501(3) yes
C26 H262 0.959 no
C26 H261 0.976 no
C26 H263 0.975 no
C27 H272 0.951 no
C27 H271 0.945 no
C27 H273 0.960 no
C28 H282 0.948 no
C28 H281 0.959 no
C28 H283 0.956 no
